data_4348793
loop_
_publ_author_name
'Corbin, William C.'
'Nichol, Gary S.'
'Zheng, Zhiping'

_publ_section_title
;
 Amidine Production by the Addition of NH<sub>3</sub> to Nitrile(s) Bound
 to and Activated by the Lewis Acidic
 [Re<sub>6</sub>(\m<sub>3</sub>-Se)<sub>8</sub>]<sup>2+</sup> Cluster
 Core.
;
_journal_issue 19
_journal_name_full 'Inorganic chemistry'
_journal_page_first 9505
_journal_page_last 9508
_journal_paper_doi 10.1021/acs.inorgchem.6b01643
_journal_volume 55
_journal_year 2016
_chemical_formula_moiety 'C28 H72 N4 P4 Re6 Se8, 2(B F4)'
_chemical_formula_sum 'C28 H72 B2 F8 N4 P4 Re6 Se8'
_chemical_formula_weight 2511.27
_space_group_crystal_system monoclinic
_space_group_IT_number 14
_space_group_name_Hall '-P 2ybc'
_space_group_name_H-M_alt 'P 1 21/c 1'
_atom_sites_solution_hydrogens mixed
_atom_sites_solution_primary direct
_audit_creation_date 2014-10-27
_audit_creation_method
;
Olex2 1.2-beta
(compiled 2014.10.22 svn.r3046 for OlexSys, GUI svn.r4928)
;
_cell_angle_alpha 90
_cell_angle_beta 96.037(3)
_cell_angle_gamma 90
_cell_formula_units_Z 2
_cell_length_a 10.7462(8)
_cell_length_b 20.1379(16)
_cell_length_c 12.7725(8)
_cell_measurement_reflns_used 9908
_cell_measurement_temperature 100.0
_cell_measurement_theta_max 26.319
_cell_measurement_theta_min 2.566
_cell_volume 2748.7(3)
_computing_cell_refinement 'SAINT v8.34A (Bruker, 2013)'
_computing_data_reduction 'SAINT v8.34A (Bruker, 2013)'
_computing_molecular_graphics 'Olex2 (Dolomanov et al., 2009)'
_computing_publication_material 'Olex2 (Dolomanov et al., 2009)'
_computing_structure_refinement 'ShelXL (Sheldrick, 2008)'
_computing_structure_solution 'ShelXS (Sheldrick, 2008)'
_diffrn_ambient_temperature 100.0
_diffrn_measured_fraction_theta_full 0.999
_diffrn_measured_fraction_theta_max 0.999
_diffrn_measurement_device_type 'Bruker APEX-II CCD'
_diffrn_measurement_method '\f and \w scans'
_diffrn_radiation_type MoK\a
_diffrn_radiation_wavelength 0.71073
_diffrn_reflns_av_R_equivalents 0.0443
_diffrn_reflns_av_unetI/netI 0.0246
_diffrn_reflns_Laue_measured_fraction_full 0.999
_diffrn_reflns_Laue_measured_fraction_max 0.999
_diffrn_reflns_limit_h_max 13
_diffrn_reflns_limit_h_min -13
_diffrn_reflns_limit_k_max 24
_diffrn_reflns_limit_k_min -24
_diffrn_reflns_limit_l_max 15
_diffrn_reflns_limit_l_min -10
_diffrn_reflns_number 38390
_diffrn_reflns_point_group_measured_fraction_full 0.999
_diffrn_reflns_point_group_measured_fraction_max 0.999
_diffrn_reflns_theta_full 26.000
_diffrn_reflns_theta_max 26.019
_diffrn_reflns_theta_min 1.906
_diffrn_standards_number 0
_exptl_absorpt_coefficient_mu 18.626
_exptl_absorpt_correction_T_max 0.7454
_exptl_absorpt_correction_T_min 0.5852
_exptl_absorpt_correction_type multi-scan
_exptl_absorpt_process_details
;
SADABS-2012/1 (Bruker,2012) was used for absorption correction.
wR2(int) was 0.0689 before and 0.0529 after correction.
The Ratio of minimum to maximum transmission is 0.7851.
The \l/2 correction factor is 0.0015.
;
_exptl_crystal_colour orange
_exptl_crystal_colour_primary orange
_exptl_crystal_density_diffrn 3.034
_exptl_crystal_description block
_exptl_crystal_F_000 2264
_exptl_crystal_recrystallization_method
'The material was recrystallised from a mixture of DCM and diethyl ether by solvent layering'
_exptl_crystal_size_max 0.15
_exptl_crystal_size_mid 0.108
_exptl_crystal_size_min 0.08
_refine_diff_density_max 1.055
_refine_diff_density_min -1.055
_refine_diff_density_rms 0.182
_refine_ls_extinction_coef 0.000126(10)
_refine_ls_extinction_expression Fc^*^=kFc[1+0.001xFc^2^\l^3^/sin(2\q)]^-1/4^
_refine_ls_extinction_method 'SHELXL-2014/7 (Sheldrick 2014'
_refine_ls_goodness_of_fit_ref 1.170
_refine_ls_hydrogen_treatment mixed
_refine_ls_matrix_type full
_refine_ls_number_parameters 325
_refine_ls_number_reflns 5421
_refine_ls_number_restraints 32
_refine_ls_restrained_S_all 1.172
_refine_ls_R_factor_all 0.0272
_refine_ls_R_factor_gt 0.0231
_refine_ls_shift/su_max 0.001
_refine_ls_shift/su_mean 0.000
_refine_ls_structure_factor_coef Fsqd
_refine_ls_weighting_details 'w=1/[\s^2^(Fo^2^)+22.3051P] where P=(Fo^2^+2Fc^2^)/3'
_refine_ls_weighting_scheme calc
_refine_ls_wR_factor_gt 0.0476
_refine_ls_wR_factor_ref 0.0486
_reflns_Friedel_coverage 0.000
_reflns_number_gt 4902
_reflns_number_total 5421
_reflns_threshold_expression 'I > 2\s(I)'
_cod_data_source_file ic6b01643_si_003.cif
_cod_data_source_block mo_cc31b_0m
_cod_database_code 4348793
_shelx_space_group_comment
;
The symmetry employed for this shelxl refinement is uniquely defined
by the following loop, which should always be used as a source of
symmetry information in preference to the above space-group names.
They are only intended as comments.
;
_olex2_refinement_description
;
1. Fixed Uiso
 At 1.2 times of:
  All C(H,H) groups, All N(H) groups, All N(H,H) groups
 At 1.5 times of:
  All C(H,H,H) groups
2. Shared sites
{F1, F1'}
3. Restrained distances
 N2-H2
 0.86 with sigma of 0.02
 N3-H3A = N3-H3B = N2-H2
 0.83 with sigma of 0.02
4. Uiso/Uaniso restraints and constraints
Uanis(F1) = Uanis(F1')
5. Rigid body (RIGU) restrains
 F2', F3', F4', B1'
 with sigma for 1-2 distances of 0.004 and sigma for 1-3 distances of 0.004
6. Same fragment restrains
{F1, F2, F3, F4, B1} sigma for 1-2: 0.02, 1-3: 0.02
as
{F1', F2', F3', F4', B1'}
7. Others
 Sof(F1')=Sof(F2')=Sof(F3')=Sof(F4')=Sof(B1')=1-FVAR(1)
 Sof(F1)=Sof(F2)=Sof(F3)=Sof(F4)=Sof(B1)=FVAR(1)
8.a Secondary CH2 refined with riding coordinates:
 C1(H1A,H1B), C3(H3C,H3D), C5(H5A,H5B), C7(H7A,H7B), C9(H9A,H9B), C11(H11A,H11B)
8.b Idealised Me refined as rotating group:
 C2(H2A,H2B,H2C), C4(H4A,H4B,H4C), C6(H6A,H6B,H6C), C8(H8A,H8B,H8C), C10(H10A,
 H10B,H10C), C12(H12A,H12B,H12C), C14(H14A,H14B,H14C)
;
_shelx_shelxl_version_number 2014/7
_olex2_diffrn_ambient_temperature_device 'Oxford Cryosystems Cryostream 700+'
_olex2_exptl_crystal_mounting_method 'The crystal was mounted on a mylar loop in Paratone oil'
_olex2_submission_original_sample_id CC31b
_olex2_submission_special_instructions 'No special instructions were received'

loop_
_space_group_symop_operation_xyz
'x, y, z'
'-x, y+1/2, -z+1/2'
'-x, -y, -z'
'x, -y-1/2, z-1/2'

loop_
_atom_site_label
_atom_site_type_symbol
_atom_site_fract_x
_atom_site_fract_y
_atom_site_fract_z
_atom_site_U_iso_or_equiv
_atom_site_adp_type
_atom_site_occupancy
_atom_site_site_symmetry_order
_atom_site_calc_flag
_atom_site_refinement_flags_posn
_atom_site_refinement_flags_adp
_atom_site_refinement_flags_occupancy
_atom_site_disorder_assembly
_atom_site_disorder_group
Re1 Re 0.05559(2) 0.45178(2) 0.62118(2) 0.00759(6) Uani 1 1 d . . . . .
Re2 Re 0.13561(2) 0.46838(2) 0.43408(2) 0.00745(6) Uani 1 1 d . . . . .
Re3 Re -0.09569(2) 0.42723(2) 0.44812(2) 0.00746(6) Uani 1 1 d . . . . .
Se1 Se -0.16851(5) 0.41486(3) 0.62927(4) 0.00970(12) Uani 1 1 d . . . . .
Se2 Se 0.01532(6) 0.55338(3) 0.72787(4) 0.00989(12) Uani 1 1 d . . . . .
Se3 Se 0.27328(5) 0.49336(3) 0.60110(4) 0.00993(12) Uani 1 1 d . . . . .
Se4 Se 0.09190(5) 0.35398(3) 0.50347(4) 0.00930(12) Uani 1 1 d . . . . .
P1 P 0.12830(15) 0.39412(8) 0.78891(12) 0.0116(3) Uani 1 1 d . . . . .
P2 P 0.31482(15) 0.42449(8) 0.34650(12) 0.0114(3) Uani 1 1 d . . . . .
N2 N -0.2076(5) 0.3480(3) 0.3796(4) 0.0116(11) Uani 1 1 d D . . . .
H2 H -0.249(6) 0.356(3) 0.321(3) 0.014 Uiso 1 1 d DR . . . .
N3 N -0.1844(6) 0.2624(3) 0.5001(5) 0.0231(13) Uani 1 1 d D . . . .
H3A H -0.213(7) 0.226(2) 0.518(6) 0.028 Uiso 1 1 d DR . . . .
H3B H -0.145(7) 0.291(3) 0.535(5) 0.028 Uiso 1 1 d DR . . . .
C1 C 0.1347(6) 0.3030(3) 0.7824(5) 0.0165(14) Uani 1 1 d . . . . .
H1A H 0.1869 0.2902 0.7263 0.020 Uiso 1 1 calc R . . . .
H1B H 0.1763 0.2861 0.8499 0.020 Uiso 1 1 calc R . . . .
C2 C 0.0077(7) 0.2698(3) 0.7609(5) 0.0215(15) Uani 1 1 d . . . . .
H2A H -0.0318 0.2836 0.6917 0.032 Uiso 1 1 calc GR . . . .
H2B H -0.0455 0.2828 0.8152 0.032 Uiso 1 1 calc GR . . . .
H2C H 0.0184 0.2214 0.7620 0.032 Uiso 1 1 calc GR . . . .
C3 C 0.0286(7) 0.4101(3) 0.8953(5) 0.0185(14) Uani 1 1 d . . . . .
H3C H 0.0356 0.4577 0.9143 0.022 Uiso 1 1 calc R . . . .
H3D H -0.0595 0.4016 0.8676 0.022 Uiso 1 1 calc R . . . .
C4 C 0.0587(7) 0.3688(4) 0.9959(5) 0.0233(16) Uani 1 1 d . . . . .
H4A H 0.0493 0.3215 0.9789 0.035 Uiso 1 1 calc GR . . . .
H4B H 0.0011 0.3810 1.0473 0.035 Uiso 1 1 calc GR . . . .
H4C H 0.1449 0.3777 1.0256 0.035 Uiso 1 1 calc GR . . . .
C5 C 0.2854(6) 0.4165(4) 0.8478(5) 0.0193(14) Uani 1 1 d . . . . .
H5A H 0.2972 0.4648 0.8384 0.023 Uiso 1 1 calc R . . . .
H5B H 0.2906 0.4077 0.9244 0.023 Uiso 1 1 calc R . . . .
C6 C 0.3935(7) 0.3797(4) 0.8028(6) 0.0267(17) Uani 1 1 d . . . . .
H6A H 0.3829 0.3826 0.7257 0.040 Uiso 1 1 calc GR . . . .
H6B H 0.3931 0.3329 0.8241 0.040 Uiso 1 1 calc GR . . . .
H6C H 0.4733 0.4001 0.8297 0.040 Uiso 1 1 calc GR . . . .
C7 C 0.4516(6) 0.3954(4) 0.4322(5) 0.0188(14) Uani 1 1 d . . . . .
H7A H 0.5192 0.3856 0.3875 0.023 Uiso 1 1 calc R . . . .
H7B H 0.4810 0.4322 0.4798 0.023 Uiso 1 1 calc R . . . .
C8 C 0.4334(7) 0.3344(4) 0.4993(6) 0.0242(16) Uani 1 1 d . . . . .
H8A H 0.4041 0.2972 0.4537 0.036 Uiso 1 1 calc GR . . . .
H8B H 0.3712 0.3442 0.5481 0.036 Uiso 1 1 calc GR . . . .
H8C H 0.5131 0.3226 0.5394 0.036 Uiso 1 1 calc GR . . . .
C9 C 0.3854(6) 0.4830(3) 0.2595(5) 0.0152(13) Uani 1 1 d . . . . .
H9A H 0.4067 0.5245 0.2991 0.018 Uiso 1 1 calc R . . . .
H9B H 0.4644 0.4637 0.2398 0.018 Uiso 1 1 calc R . . . .
C10 C 0.3016(7) 0.5003(4) 0.1591(5) 0.0213(15) Uani 1 1 d . . . . .
H10A H 0.2892 0.4607 0.1147 0.032 Uiso 1 1 calc GR . . . .
H10B H 0.3414 0.5351 0.1207 0.032 Uiso 1 1 calc GR . . . .
H10C H 0.2205 0.5161 0.1775 0.032 Uiso 1 1 calc GR . . . .
C11 C 0.2678(6) 0.3525(3) 0.2625(5) 0.0140(13) Uani 1 1 d . . . . .
H11A H 0.2383 0.3170 0.3076 0.017 Uiso 1 1 calc R . . . .
H11B H 0.1959 0.3658 0.2120 0.017 Uiso 1 1 calc R . . . .
C12 C 0.3688(7) 0.3232(4) 0.2003(6) 0.0246(16) Uani 1 1 d . . . . .
H12A H 0.3962 0.3570 0.1524 0.037 Uiso 1 1 calc GR . . . .
H12B H 0.3347 0.2850 0.1594 0.037 Uiso 1 1 calc GR . . . .
H12C H 0.4403 0.3090 0.2491 0.037 Uiso 1 1 calc GR . . . .
C13 C -0.2346(6) 0.2878(3) 0.4068(5) 0.0144(13) Uani 1 1 d . . . . .
C14 C -0.3185(6) 0.2432(3) 0.3396(5) 0.0201(15) Uani 1 1 d . . . . .
H14A H -0.3976 0.2379 0.3706 0.030 Uiso 1 1 calc GR . . . .
H14B H -0.2784 0.1998 0.3348 0.030 Uiso 1 1 calc GR . . . .
H14C H -0.3350 0.2625 0.2691 0.030 Uiso 1 1 calc GR . . . .
F1' F 0.3445(4) 0.5960(3) 0.8146(3) 0.0426(13) Uani 0.276(8) 1 d D . P A 2
F2' F 0.2219(14) 0.5621(7) 0.9414(10) 0.032(4) Uani 0.276(8) 1 d D U P A 2
F3' F 0.3759(16) 0.6372(8) 0.9793(12) 0.047(5) Uani 0.276(8) 1 d D U P A 2
F4' F 0.2071(15) 0.6632(7) 0.8616(11) 0.040(5) Uani 0.276(8) 1 d D U P A 2
B1' B 0.290(2) 0.6131(11) 0.9019(16) 0.038(6) Uani 0.276(8) 1 d D U P A 2
F1 F 0.3445(4) 0.5960(3) 0.8146(3) 0.0426(13) Uani 0.724(8) 1 d D . P A 1
F2 F 0.2473(6) 0.6180(4) 0.9627(5) 0.0379(19) Uani 0.724(8) 1 d D . P A 1
F3 F 0.4522(6) 0.5879(4) 0.9712(5) 0.048(2) Uani 0.724(8) 1 d D . P A 1
F4 F 0.3882(8) 0.6901(3) 0.9099(7) 0.063(3) Uani 0.724(8) 1 d D . P A 1
B1 B 0.3571(14) 0.6221(6) 0.9138(9) 0.027(3) Uani 0.724(8) 1 d D . P A 1

loop_
_atom_site_aniso_label
_atom_site_aniso_U_11
_atom_site_aniso_U_22
_atom_site_aniso_U_33
_atom_site_aniso_U_23
_atom_site_aniso_U_13
_atom_site_aniso_U_12
Re1 0.00718(12) 0.00722(12) 0.00858(11) 0.00127(9) 0.00181(8) 0.00009(9)
Re2 0.00661(12) 0.00710(12) 0.00895(11) 0.00094(9) 0.00233(8) 0.00011(9)
Re3 0.00684(12) 0.00689(12) 0.00891(11) 0.00049(9) 0.00200(8) -0.00042(9)
Se1 0.0095(3) 0.0088(3) 0.0113(3) 0.0017(2) 0.0034(2) -0.0011(2)
Se2 0.0112(3) 0.0095(3) 0.0092(3) 0.0004(2) 0.0022(2) 0.0000(2)
Se3 0.0070(3) 0.0099(3) 0.0129(3) 0.0015(2) 0.0010(2) -0.0002(2)
Se4 0.0090(3) 0.0086(3) 0.0104(3) 0.0006(2) 0.0021(2) 0.0006(2)
P1 0.0128(8) 0.0103(8) 0.0120(7) 0.0027(6) 0.0021(6) -0.0002(6)
P2 0.0090(8) 0.0110(8) 0.0149(8) 0.0007(6) 0.0045(6) 0.0009(6)
N2 0.010(3) 0.012(3) 0.013(3) 0.001(2) -0.001(2) -0.005(2)
N3 0.030(4) 0.013(3) 0.025(3) 0.002(2) -0.005(3) -0.010(3)
C1 0.020(4) 0.012(3) 0.017(3) 0.003(3) 0.001(3) 0.002(3)
C2 0.025(4) 0.017(4) 0.023(4) 0.012(3) 0.004(3) -0.003(3)
C3 0.021(4) 0.018(4) 0.017(3) -0.001(3) 0.005(3) 0.001(3)
C4 0.026(4) 0.028(4) 0.017(3) 0.002(3) 0.006(3) -0.004(3)
C5 0.021(4) 0.020(4) 0.016(3) 0.007(3) -0.001(3) -0.005(3)
C6 0.015(4) 0.027(4) 0.037(4) 0.011(3) -0.001(3) -0.002(3)
C7 0.011(3) 0.025(4) 0.022(3) 0.001(3) 0.004(3) 0.004(3)
C8 0.019(4) 0.026(4) 0.028(4) 0.009(3) 0.005(3) 0.008(3)
C9 0.012(3) 0.018(4) 0.017(3) 0.000(3) 0.005(2) 0.001(3)
C10 0.031(4) 0.017(4) 0.017(3) 0.007(3) 0.006(3) -0.001(3)
C11 0.014(3) 0.011(3) 0.018(3) 0.000(3) 0.007(2) 0.001(2)
C12 0.025(4) 0.020(4) 0.031(4) -0.005(3) 0.013(3) 0.004(3)
C13 0.017(3) 0.013(3) 0.014(3) -0.001(3) 0.008(3) 0.002(3)
C14 0.019(4) 0.011(3) 0.030(4) -0.001(3) 0.001(3) -0.004(3)
F1' 0.036(3) 0.065(4) 0.026(2) -0.009(2) 0.000(2) 0.005(2)
F2' 0.043(9) 0.032(8) 0.021(7) 0.004(6) 0.007(6) 0.011(6)
F3' 0.062(10) 0.032(10) 0.046(10) 0.008(8) -0.004(8) 0.009(7)
F4' 0.053(10) 0.037(9) 0.031(8) 0.009(6) 0.004(7) 0.013(7)
B1' 0.045(10) 0.036(9) 0.032(11) 0.008(7) 0.008(8) 0.009(7)
F1 0.036(3) 0.065(4) 0.026(2) -0.009(2) 0.000(2) 0.005(2)
F2 0.025(4) 0.044(5) 0.048(4) 0.001(3) 0.017(3) 0.003(3)
F3 0.029(4) 0.084(6) 0.031(4) 0.017(4) 0.000(3) 0.009(4)
F4 0.071(6) 0.030(4) 0.098(6) -0.024(4) 0.064(5) -0.012(4)
B1 0.027(7) 0.031(7) 0.025(7) -0.006(5) 0.014(5) 0.004(5)

loop_
_atom_type_symbol
_atom_type_description
_atom_type_scat_dispersion_real
_atom_type_scat_dispersion_imag
_atom_type_scat_source
C C 0.0033 0.0016 'International Tables Vol C Tables 4.2.6.8 and 6.1.1.4'
H H 0.0000 0.0000 'International Tables Vol C Tables 4.2.6.8 and 6.1.1.4'
B B 0.0013 0.0007 'International Tables Vol C Tables 4.2.6.8 and 6.1.1.4'
F F 0.0171 0.0103 'International Tables Vol C Tables 4.2.6.8 and 6.1.1.4'
N N 0.0061 0.0033 'International Tables Vol C Tables 4.2.6.8 and 6.1.1.4'
P P 0.1023 0.0942 'International Tables Vol C Tables 4.2.6.8 and 6.1.1.4'
Re Re -1.0185 7.2310 'International Tables Vol C Tables 4.2.6.8 and 6.1.1.4'
Se Se -0.0929 2.2259 'International Tables Vol C Tables 4.2.6.8 and 6.1.1.4'

loop_
_geom_angle_atom_site_label_1
_geom_angle_atom_site_label_2
_geom_angle_atom_site_label_3
_geom_angle
_geom_angle_site_symmetry_1
_geom_angle_site_symmetry_3
Re2 Re1 Re2 89.961(10) . 3_566
Re2 Re1 Re3 59.971(9) 3_566 .
Re2 Re1 Re3 59.929(10) . .
Re3 Re1 Re2 59.995(10) 3_566 3_566
Re3 Re1 Re2 60.061(9) 3_566 .
Re3 Re1 Re3 90.000(10) 3_566 .
Se1 Re1 Re2 118.350(17) . .
Se1 Re1 Re2 58.276(16) . 3_566
Se1 Re1 Re3 118.260(17) . 3_566
Se1 Re1 Re3 58.437(15) . .
Se2 Re1 Re2 58.557(15) . 3_566
Se2 Re1 Re2 118.460(17) . .
Se2 Re1 Re3 58.411(16) . 3_566
Se2 Re1 Re3 118.515(17) . .
Se2 Re1 Se1 89.89(2) . .
Se2 Re1 Se3 89.97(2) . .
Se2 Re1 Se4 176.34(2) . .
Se3 Re1 Re2 118.272(18) . 3_566
Se3 Re1 Re2 58.207(15) . .
Se3 Re1 Re3 58.297(15) . 3_566
Se3 Re1 Re3 118.121(17) . .
Se3 Re1 Se1 175.78(2) . .
Se3 Re1 Se4 89.73(2) . .
Se4 Re1 Re2 118.553(17) . 3_566
Se4 Re1 Re2 58.460(15) . .
Se4 Re1 Re3 118.512(17) . 3_566
Se4 Re1 Re3 58.594(15) . .
Se4 Re1 Se1 90.14(2) . .
P1 Re1 Re2 137.24(4) . .
P1 Re1 Re2 132.67(4) . 3_566
P1 Re1 Re3 132.13(4) . 3_566
P1 Re1 Re3 137.78(4) . .
P1 Re1 Se1 92.39(4) . .
P1 Re1 Se2 88.26(4) . .
P1 Re1 Se3 91.82(4) . .
P1 Re1 Se4 95.40(4) . .
Re1 Re2 Re1 90.038(10) . 3_566
Re1 Re2 Re3 60.079(9) 3_566 3_566
Re1 Re2 Re3 59.937(9) . 3_566
Re3 Re2 Re1 60.119(9) . .
Re3 Re2 Re1 59.953(10) . 3_566
Re3 Re2 Re3 90.039(10) . 3_566
Se1 Re2 Re1 118.512(17) 3_566 .
Se1 Re2 Re1 58.626(16) 3_566 3_566
Se1 Re2 Re3 118.568(17) 3_566 .
Se1 Re2 Re3 58.584(16) 3_566 3_566
Se1 Re2 Se2 89.92(2) 3_566 3_566
Se1 Re2 Se4 176.52(2) 3_566 .
Se2 Re2 Re1 58.254(16) 3_566 3_566
Se2 Re2 Re1 118.405(17) 3_566 .
Se2 Re2 Re3 118.320(17) 3_566 3_566
Se2 Re2 Re3 58.302(15) 3_566 .
Se2 Re2 Se4 90.12(2) 3_566 .
Se3 Re2 Re1 118.406(18) . 3_566
Se3 Re2 Re1 58.474(16) . .
Se3 Re2 Re3 58.336(16) . 3_566
Se3 Re2 Re3 118.579(17) . .
Se3 Re2 Se1 89.76(2) . 3_566
Se3 Re2 Se2 176.04(2) . 3_566
Se3 Re2 Se4 89.96(2) . .
Se4 Re2 Re1 58.559(15) . .
Se4 Re2 Re1 118.633(17) . 3_566
Se4 Re2 Re3 118.487(17) . 3_566
Se4 Re2 Re3 58.692(15) . .
P2 Re2 Re1 134.56(4) . .
P2 Re2 Re1 135.39(4) . 3_566
P2 Re2 Re3 135.81(4) . 3_566
P2 Re2 Re3 134.15(4) . .
P2 Re2 Se1 92.62(4) . 3_566
P2 Re2 Se2 91.77(4) . 3_566
P2 Re2 Se3 92.19(4) . .
P2 Re2 Se4 90.86(4) . .
Re1 Re3 Re1 89.999(10) 3_566 .
Re1 Re3 Re2 60.052(9) 3_566 .
Re1 Re3 Re2 60.002(10) 3_566 3_566
Re2 Re3 Re1 59.948(9) 3_566 .
Re2 Re3 Re1 59.952(9) . .
Re2 Re3 Re2 89.962(10) . 3_566
Se1 Re3 Re1 58.485(16) . .
Se1 Re3 Re1 118.276(17) . 3_566
Se1 Re3 Re2 58.283(15) . 3_566
Se1 Re3 Re2 118.422(17) . .
Se1 Re3 Se4 90.06(2) . .
Se2 Re3 Re1 118.501(18) 3_566 .
Se2 Re3 Re1 58.371(15) 3_566 3_566
Se2 Re3 Re2 118.362(17) 3_566 3_566
Se2 Re3 Re2 58.564(15) 3_566 .
Se2 Re3 Se1 176.09(2) 3_566 .
Se2 Re3 Se4 90.10(2) 3_566 .
Se3 Re3 Re1 118.177(17) 3_566 .
Se3 Re3 Re1 58.468(16) 3_566 3_566
Se3 Re3 Re2 58.238(16) 3_566 3_566
Se3 Re3 Re2 118.500(18) 3_566 .
Se3 Re3 Se1 89.52(2) 3_566 .
Se3 Re3 Se2 90.05(2) 3_566 3_566
Se3 Re3 Se4 176.01(2) 3_566 .
Se4 Re3 Re1 58.412(15) . .
Se4 Re3 Re1 118.451(17) . 3_566
Se4 Re3 Re2 58.411(16) . .
Se4 Re3 Re2 118.349(17) . 3_566
N2 Re3 Re1 138.84(14) . .
N2 Re3 Re1 131.16(14) . 3_566
N2 Re3 Re2 135.26(14) . 3_566
N2 Re3 Re2 134.53(14) . .
N2 Re3 Se1 94.93(14) . .
N2 Re3 Se2 88.95(14) . 3_566
N2 Re3 Se3 89.60(14) . 3_566
N2 Re3 Se4 94.39(14) . .
Re2 Se1 Re1 63.097(16) 3_566 .
Re2 Se1 Re3 63.132(15) 3_566 .
Re3 Se1 Re1 63.078(15) . .
Re1 Se2 Re2 63.189(16) . 3_566
Re1 Se2 Re3 63.219(16) . 3_566
Re3 Se2 Re2 63.133(16) 3_566 3_566
Re2 Se3 Re1 63.319(16) . .
Re2 Se3 Re3 63.426(16) . 3_566
Re3 Se3 Re1 63.236(17) 3_566 .
Re1 Se4 Re3 62.994(16) . .
Re2 Se4 Re1 62.982(16) . .
Re2 Se4 Re3 62.896(16) . .
C1 P1 Re1 115.9(2) . .
C1 P1 C3 103.6(3) . .
C3 P1 Re1 113.5(2) . .
C5 P1 Re1 115.6(2) . .
C5 P1 C1 103.1(3) . .
C5 P1 C3 103.7(3) . .
C7 P2 Re2 117.1(2) . .
C7 P2 C9 102.1(3) . .
C7 P2 C11 104.4(3) . .
C9 P2 Re2 115.6(2) . .
C9 P2 C11 105.0(3) . .
C11 P2 Re2 111.3(2) . .
Re3 N2 H2 117(5) . .
C13 N2 Re3 136.0(4) . .
C13 N2 H2 107(5) . .
H3A N3 H3B 130(8) . .
C13 N3 H3A 117(6) . .
C13 N3 H3B 111(6) . .
P1 C1 H1A 108.7 . .
P1 C1 H1B 108.7 . .
H1A C1 H1B 107.6 . .
C2 C1 P1 114.3(5) . .
C2 C1 H1A 108.7 . .
C2 C1 H1B 108.7 . .
C1 C2 H2A 109.5 . .
C1 C2 H2B 109.5 . .
C1 C2 H2C 109.5 . .
H2A C2 H2B 109.5 . .
H2A C2 H2C 109.5 . .
H2B C2 H2C 109.5 . .
P1 C3 H3C 108.3 . .
P1 C3 H3D 108.3 . .
H3C C3 H3D 107.4 . .
C4 C3 P1 115.8(5) . .
C4 C3 H3C 108.3 . .
C4 C3 H3D 108.3 . .
C3 C4 H4A 109.5 . .
C3 C4 H4B 109.5 . .
C3 C4 H4C 109.5 . .
H4A C4 H4B 109.5 . .
H4A C4 H4C 109.5 . .
H4B C4 H4C 109.5 . .
P1 C5 H5A 108.4 . .
P1 C5 H5B 108.4 . .
H5A C5 H5B 107.5 . .
C6 C5 P1 115.3(5) . .
C6 C5 H5A 108.4 . .
C6 C5 H5B 108.4 . .
C5 C6 H6A 109.5 . .
C5 C6 H6B 109.5 . .
C5 C6 H6C 109.5 . .
H6A C6 H6B 109.5 . .
H6A C6 H6C 109.5 . .
H6B C6 H6C 109.5 . .
P2 C7 H7A 108.1 . .
P2 C7 H7B 108.1 . .
H7A C7 H7B 107.3 . .
C8 C7 P2 116.8(5) . .
C8 C7 H7A 108.1 . .
C8 C7 H7B 108.1 . .
C7 C8 H8A 109.5 . .
C7 C8 H8B 109.5 . .
C7 C8 H8C 109.5 . .
H8A C8 H8B 109.5 . .
H8A C8 H8C 109.5 . .
H8B C8 H8C 109.5 . .
P2 C9 H9A 108.7 . .
P2 C9 H9B 108.7 . .
H9A C9 H9B 107.6 . .
C10 C9 P2 114.1(5) . .
C10 C9 H9A 108.7 . .
C10 C9 H9B 108.7 . .
C9 C10 H10A 109.5 . .
C9 C10 H10B 109.5 . .
C9 C10 H10C 109.5 . .
H10A C10 H10B 109.5 . .
H10A C10 H10C 109.5 . .
H10B C10 H10C 109.5 . .
P2 C11 H11A 108.3 . .
P2 C11 H11B 108.3 . .
H11A C11 H11B 107.4 . .
C12 C11 P2 116.1(5) . .
C12 C11 H11A 108.3 . .
C12 C11 H11B 108.3 . .
C11 C12 H12A 109.5 . .
C11 C12 H12B 109.5 . .
C11 C12 H12C 109.5 . .
H12A C12 H12B 109.5 . .
H12A C12 H12C 109.5 . .
H12B C12 H12C 109.5 . .
N2 C13 N3 120.5(6) . .
N2 C13 C14 123.3(6) . .
N3 C13 C14 116.2(6) . .
C13 C14 H14A 109.5 . .
C13 C14 H14B 109.5 . .
C13 C14 H14C 109.5 . .
H14A C14 H14B 109.5 . .
H14A C14 H14C 109.5 . .
H14B C14 H14C 109.5 . .
F1' B1' F2' 113.6(17) . .
F1' B1' F3' 111.7(18) . .
F1' B1' F4' 101.1(14) . .
F2' B1' F4' 108.9(17) . .
F3' B1' F2' 110.0(15) . .
F3' B1' F4' 111.2(17) . .
F1 B1 F2 112.7(11) . .
F1 B1 F3 107.3(9) . .
F1 B1 F4 110.0(9) . .
F2 B1 F4 106.7(9) . .
F3 B1 F2 110.3(9) . .
F3 B1 F4 109.8(11) . .

loop_
_geom_bond_atom_site_label_1
_geom_bond_atom_site_label_2
_geom_bond_distance
_geom_bond_site_symmetry_2
Re1 Re2 2.6456(4) 3_566
Re1 Re2 2.6447(4) .
Re1 Re3 2.6429(4) 3_566
Re1 Re3 2.6491(4) .
Re1 Se1 2.5329(7) .
Re1 Se2 2.5207(7) .
Re1 Se3 2.5230(7) .
Re1 Se4 2.5328(6) .
Re1 P1 2.4893(16) .
Re2 Re1 2.6455(4) 3_566
Re2 Re3 2.6440(4) .
Re2 Re3 2.6462(4) 3_566
Re2 Se1 2.5235(7) 3_566
Re2 Se2 2.5289(6) 3_566
Re2 Se3 2.5157(6) .
Re2 Se4 2.5301(7) .
Re2 P2 2.4889(16) .
Re3 Re1 2.6429(4) 3_566
Re3 Re2 2.6462(4) 3_566
Re3 Se1 2.5316(6) .
Re3 Se2 2.5218(6) 3_566
Re3 Se3 2.5183(6) 3_566
Re3 Se4 2.5377(6) .
Re3 N2 2.131(5) .
Se1 Re2 2.5234(7) 3_566
Se2 Re2 2.5290(6) 3_566
Se2 Re3 2.5218(6) 3_566
Se3 Re3 2.5184(6) 3_566
P1 C1 1.838(7) .
P1 C3 1.845(7) .
P1 C5 1.831(7) .
P2 C7 1.834(7) .
P2 C9 1.838(6) .
P2 C11 1.843(6) .
N2 H2 0.846(14) .
N2 C13 1.300(8) .
N3 H3A 0.83(2) .
N3 H3B 0.82(2) .
N3 C13 1.356(9) .
C1 H1A 0.9900 .
C1 H1B 0.9900 .
C1 C2 1.519(9) .
C2 H2A 0.9800 .
C2 H2B 0.9800 .
C2 H2C 0.9800 .
C3 H3C 0.9900 .
C3 H3D 0.9900 .
C3 C4 1.535(9) .
C4 H4A 0.9800 .
C4 H4B 0.9800 .
C4 H4C 0.9800 .
C5 H5A 0.9900 .
C5 H5B 0.9900 .
C5 C6 1.540(10) .
C6 H6A 0.9800 .
C6 H6B 0.9800 .
C6 H6C 0.9800 .
C7 H7A 0.9900 .
C7 H7B 0.9900 .
C7 C8 1.522(10) .
C8 H8A 0.9800 .
C8 H8B 0.9800 .
C8 H8C 0.9800 .
C9 H9A 0.9900 .
C9 H9B 0.9900 .
C9 C10 1.528(9) .
C10 H10A 0.9800 .
C10 H10B 0.9800 .
C10 H10C 0.9800 .
C11 H11A 0.9900 .
C11 H11B 0.9900 .
C11 C12 1.529(9) .
C12 H12A 0.9800 .
C12 H12B 0.9800 .
C12 H12C 0.9800 .
C13 C14 1.481(9) .
C14 H14A 0.9800 .
C14 H14B 0.9800 .
C14 H14C 0.9800 .
F1' B1' 1.356(19) .
F2' B1' 1.39(2) .
F3' B1' 1.37(2) .
F4' B1' 1.41(2) .
F1 B1 1.366(13) .
F2 B1 1.395(14) .
F3 B1 1.377(16) .
F4 B1 1.411(14) .

loop_
_geom_torsion_atom_site_label_1
_geom_torsion_atom_site_label_2
_geom_torsion_atom_site_label_3
_geom_torsion_atom_site_label_4
_geom_torsion
Re1 P1 C1 C2 -66.7(5)
Re1 P1 C3 C4 172.3(4)
Re1 P1 C5 C6 -82.9(5)
Re2 P2 C7 C8 66.0(6)
Re2 P2 C9 C10 -69.0(5)
Re2 P2 C11 C12 177.1(4)
Re3 N2 C13 N3 -0.7(10)
Re3 N2 C13 C14 -180.0(5)
C1 P1 C3 C4 45.9(6)
C1 P1 C5 C6 44.5(5)
C3 P1 C1 C2 58.2(5)
C3 P1 C5 C6 152.3(5)
C5 P1 C1 C2 166.0(5)
C5 P1 C3 C4 -61.5(6)
C7 P2 C9 C10 162.8(5)
C7 P2 C11 C12 -55.7(6)
C9 P2 C7 C8 -166.8(5)
C9 P2 C11 C12 51.4(6)
C11 P2 C7 C8 -57.6(6)
C11 P2 C9 C10 54.1(5)
